data_1527536
loop_
_publ_author_name
'Hoppe, R.'
'Panek, P.'

_publ_section_title
;
 Zur Kenntnis von Li5 Tl O4
;
_journal_name_full 'Zeitschrift fuer Anorganische und Allgemeine Chemie'
_journal_page_first 129
_journal_page_last 139
_journal_volume 381
_journal_year 1971
_chemical_formula_sum 'Li5 O4 Tl'
_chemical_name_systematic 'Li5 Tl O4'
_space_group_IT_number 137
_symmetry_space_group_name_Hall '-P 4ac 2a'
_symmetry_space_group_name_H-M 'P 42/n m c :2'
_cell_angle_alpha 90
_cell_angle_beta 90
_cell_angle_gamma 90
_cell_formula_units_Z 8
_cell_length_a 13.23
_cell_length_b 13.23
_cell_length_c 4.728
_cell_volume 827.556
_citation_journal_id_ASTM ZAACAB
_cod_data_source_file Hoppe_ZAACAB_1971_1914.cif
_cod_data_source_block Li5O4Tl1
_cod_original_cell_volume 827.5555
_cod_original_formula_sum 'Li5 O4 Tl1'
_cod_database_code 1527536

loop_
_symmetry_equiv_pos_as_xyz
x,y,z
-y+1/2,x,z+1/2
-x+1/2,-y+1/2,z
y,-x+1/2,z+1/2
x+1/2,-y,-z
y+1/2,x+1/2,-z+1/2
-x,y+1/2,-z
-y,-x,-z+1/2
-x,-y,-z
y-1/2,-x,-z-1/2
x-1/2,y-1/2,-z
-y,x-1/2,-z-1/2
-x-1/2,y,z
-y-1/2,-x-1/2,z-1/2
x,-y-1/2,z
y,x,z-1/2

loop_
_atom_site_label
_atom_site_type_symbol
_atom_site_fract_x
_atom_site_fract_y
_atom_site_fract_z
_atom_site_occupancy
_atom_site_U_iso_or_equiv
Tl1 Tl+3 0.52223 0.25 0.2871 1 0.0
Li4 Li+1 0.75 0.25 0.25 1 0.0
Li2 Li+1 0.25 0.25 0.339 1 0.0
O1 O-2 0.134 0.25 0.083 1 0.0
O2 O-2 0.64 0.25 -0.031 1 0.0
Li6 Li+1 0.381 0.619 0.25 1 0.0
O3 O-2 0.508 0.611 0.491 1 0.0
Li3 Li+1 0.75 0.25 0.75 1 0.0
Li1 Li+1 0 0 0.25 1 0.0
Li5 Li+1 0.141 0.113 0.329 1 0.0
